data_4317093
loop_
_publ_author_name
'Jennifer Schroer'
'Stefan Wagner'
'Ulrich Abram'

_publ_contact_author
;
      Ulrich Abram
      Freie Universitaet  Berlin     
      Institute of Chemistry             
      Fabeckstrasse 34-36                     
      D-14195 Berlin         
      Germany                          
;
_publ_contact_author_email abram@chemie.fu-berlin.de
_publ_contact_author_fax '0049 (0)30 838 52676'
_publ_contact_author_phone '0049 (0)30 838 54002'
_publ_section_title
;
 Rhenium Complexes with 2-(Diphenylphosphinomethyl)aniline: Formation of a
 Cyclic, Trinuclear Oxorhenium(V) Core
;
_journal_name_full 'Inorganic Chemistry'
_journal_page_first 10694
_journal_page_last 10701
_journal_paper_doi 10.1021/ic101792j
_journal_volume 49
_journal_year 2010
_chemical_formula_moiety 'C20 H21 Cl2 N O2 P Re'
_chemical_formula_sum 'C20 H21 Cl2 N O2 P Re'
_chemical_formula_weight 595.45
_chemical_name_common '[ReOCl2(OMe)H2L2]'
_chemical_name_systematic
;
 ?
;
_space_group_IT_number 14
_symmetry_cell_setting monoclinic
_symmetry_space_group_name_Hall '-P 2ybc'
_symmetry_space_group_name_H-M 'P 1 21/c 1'
_atom_sites_solution_hydrogens geom
_atom_sites_solution_primary heavy
_atom_sites_solution_secondary difmap
_audit_creation_method SHELXL-97
_cell_angle_alpha 90.00
_cell_angle_beta 92.770(10)
_cell_angle_gamma 90.00
_cell_formula_units_Z 4
_cell_length_a 12.769(2)
_cell_length_b 9.5360(10)
_cell_length_c 16.646(2)
_cell_measurement_reflns_used 5922
_cell_measurement_temperature 200(2)
_cell_measurement_theta_max 26.67
_cell_measurement_theta_min 2.45
_cell_volume 2024.5(5)
_computing_cell_refinement 'STOE X-AREA'
_computing_data_collection 'STOE X-AREA'
_computing_data_reduction 'STOE X-RED'
_computing_molecular_graphics Ortep3
_computing_publication_material WinGX
_computing_structure_refinement 'SHELXL-97 (Sheldrick, 1997)'
_computing_structure_solution 'SHELXS-97 (Sheldrick, 1997)'
_diffrn_ambient_temperature 200(2)
_diffrn_detector_area_resol_mean 6.67
_diffrn_measured_fraction_theta_full 0.994
_diffrn_measured_fraction_theta_max 0.994
_diffrn_measurement_device_type 'STOE IPDS 2T'
_diffrn_measurement_method 'rotation method'
_diffrn_radiation_monochromator graphite
_diffrn_radiation_source 'fine-focus sealed tube'
_diffrn_radiation_type MoK\a
_diffrn_radiation_wavelength 0.71073
_diffrn_reflns_av_R_equivalents 0.1075
_diffrn_reflns_av_sigmaI/netI 0.1726
_diffrn_reflns_limit_h_max 13
_diffrn_reflns_limit_h_min -16
_diffrn_reflns_limit_k_max 12
_diffrn_reflns_limit_k_min -11
_diffrn_reflns_limit_l_max 21
_diffrn_reflns_limit_l_min -21
_diffrn_reflns_number 10775
_diffrn_reflns_theta_full 27.00
_diffrn_reflns_theta_max 27.00
_diffrn_reflns_theta_min 2.45
_diffrn_standards_decay_% 0.1
_exptl_absorpt_coefficient_mu 6.361
_exptl_absorpt_correction_T_max 0.6834
_exptl_absorpt_correction_T_min 0.5677
_exptl_absorpt_correction_type integration
_exptl_absorpt_process_details X-Red32
_exptl_crystal_colour violet
_exptl_crystal_density_diffrn 1.954
_exptl_crystal_density_method 'not measured'
_exptl_crystal_description plate
_exptl_crystal_F_000 1152
_exptl_crystal_size_max 0.1
_exptl_crystal_size_mid 0.1
_exptl_crystal_size_min 0.02
_refine_diff_density_max 1.539
_refine_diff_density_min -2.597
_refine_diff_density_rms 0.390
_refine_ls_extinction_method none
_refine_ls_goodness_of_fit_ref 0.857
_refine_ls_hydrogen_treatment constr
_refine_ls_matrix_type full
_refine_ls_number_parameters 245
_refine_ls_number_reflns 4389
_refine_ls_number_restraints 0
_refine_ls_restrained_S_all 0.857
_refine_ls_R_factor_all 0.1311
_refine_ls_R_factor_gt 0.0517
_refine_ls_shift/su_max 0.000
_refine_ls_shift/su_mean 0.000
_refine_ls_structure_factor_coef Fsqd
_refine_ls_weighting_details 'calc w=1/[\s^2^(Fo^2^)+(0.0943P)^2^+0.0000P] where P=(Fo^2^+2Fc^2^)/3'
_refine_ls_weighting_scheme calc
_refine_ls_wR_factor_gt 0.1141
_refine_ls_wR_factor_ref 0.1764
_reflns_number_gt 2219
_reflns_number_total 4389
_reflns_threshold_expression >2sigma(I)
_cod_data_source_file ic101792j_si_002_3.cif
_cod_data_source_block jslila2
_cod_depositor_comments
;
The following automatic conversions were performed:

'_atom_sites_solution_primary' value 'heavy atom' was changed to
'heavy'.

Automatic conversion script
Id: cif_fix_values 6452 2018-10-05 10:23:21Z andrius 
;
_cod_database_code 4317093

loop_
_symmetry_equiv_pos_as_xyz
'x, y, z'
'-x, y+1/2, -z+1/2'
'-x, -y, -z'
'x, -y-1/2, z-1/2'

loop_
_atom_site_label
_atom_site_type_symbol
_atom_site_fract_x
_atom_site_fract_y
_atom_site_fract_z
_atom_site_U_iso_or_equiv
_atom_site_adp_type
_atom_site_occupancy
_atom_site_symmetry_multiplicity
_atom_site_calc_flag
_atom_site_refinement_flags
_atom_site_disorder_assembly
_atom_site_disorder_group
Re1 Re 0.18826(6) 0.09026(6) 0.09045(3) 0.0359(2) Uani 1 1 d . . .
O10 O 0.1056(10) -0.0273(11) 0.0447(6) 0.043(3) Uani 1 1 d . . .
Cl1 Cl 0.1218(4) 0.0403(5) 0.2243(2) 0.0538(12) Uani 1 1 d . . .
Cl2 Cl 0.3317(4) -0.0634(4) 0.1137(2) 0.0534(11) Uani 1 1 d . . .
P1 P 0.2392(4) 0.1609(4) -0.0412(2) 0.0364(10) Uani 1 1 d . . .
C1 C 0.1322(18) 0.2756(16) -0.0819(8) 0.057(6) Uani 1 1 d . . .
H1A H 0.1456 0.3060 -0.1360 0.068 Uiso 1 1 calc R . .
H1B H 0.0654 0.2272 -0.0826 0.068 Uiso 1 1 calc R . .
C11 C 0.1328(15) 0.3992(19) -0.0246(9) 0.049(4) Uani 1 1 d . . .
C12 C 0.1662(16) 0.5296(17) -0.0482(10) 0.048(5) Uani 1 1 d . . .
H12 H 0.1808 0.5441 -0.1018 0.058 Uiso 1 1 calc R . .
C13 C 0.1791(18) 0.6442(19) 0.0078(11) 0.062(6) Uani 1 1 d . . .
H13 H 0.2091 0.7283 -0.0076 0.074 Uiso 1 1 calc R . .
C14 C 0.1458(17) 0.6262(19) 0.0856(10) 0.056(5) Uani 1 1 d . . .
H14 H 0.1527 0.6980 0.1233 0.067 Uiso 1 1 calc R . .
C15 C 0.1015(17) 0.4970(18) 0.1055(9) 0.055(5) Uani 1 1 d . . .
H15 H 0.0746 0.4860 0.1560 0.067 Uiso 1 1 calc R . .
C16 C 0.0966(12) 0.3857(14) 0.0528(8) 0.034(3) Uani 1 1 d . . .
N1 N 0.0637(12) 0.2506(14) 0.0790(7) 0.046(4) Uani 1 1 d . . .
H1C H 0.0131 0.2190 0.0440 0.055 Uiso 1 1 calc R . .
H1D H 0.0351 0.2603 0.1270 0.055 Uiso 1 1 calc R . .
C21 C 0.2467(13) 0.0175(17) -0.1131(9) 0.039(4) Uani 1 1 d . . .
C22 C 0.1629(14) -0.0433(17) -0.1452(8) 0.043(4) Uani 1 1 d . . .
H22 H 0.0969 -0.0096 -0.1339 0.052 Uiso 1 1 calc R . .
C23 C 0.1722(17) -0.1612(19) -0.1975(9) 0.051(5) Uani 1 1 d . . .
H23 H 0.1117 -0.2047 -0.2185 0.061 Uiso 1 1 calc R . .
C24 C 0.263(2) -0.209(2) -0.2162(10) 0.066(6) Uani 1 1 d . . .
H24 H 0.2667 -0.2830 -0.2521 0.079 Uiso 1 1 calc R . .
C25 C 0.355(2) -0.148(2) -0.1824(11) 0.068(6) Uani 1 1 d . . .
H25 H 0.4191 -0.1853 -0.1956 0.082 Uiso 1 1 calc R . .
C26 C 0.3530(17) -0.0340(19) -0.1294(10) 0.056(5) Uani 1 1 d . . .
H26 H 0.4137 0.0062 -0.1063 0.067 Uiso 1 1 calc R . .
C31 C 0.3564(12) 0.2572(16) -0.0507(9) 0.035(3) Uani 1 1 d . . .
C32 C 0.4399(13) 0.2384(17) 0.0039(9) 0.040(4) Uani 1 1 d . . .
H32 H 0.4320 0.1805 0.0482 0.049 Uiso 1 1 calc R . .
C33 C 0.5377(16) 0.306(2) -0.0059(11) 0.058(5) Uani 1 1 d . . .
H33 H 0.5923 0.2946 0.0326 0.070 Uiso 1 1 calc R . .
C34 C 0.5511(17) 0.387(2) -0.0725(11) 0.058(5) Uani 1 1 d . . .
H34 H 0.6159 0.4278 -0.0808 0.070 Uiso 1 1 calc R . .
C35 C 0.4690(14) 0.409(2) -0.1262(10) 0.056(4) Uani 1 1 d . . .
H35 H 0.4776 0.4660 -0.1706 0.067 Uiso 1 1 calc R . .
C36 C 0.3733(15) 0.3462(18) -0.1156(9) 0.047(4) Uani 1 1 d . . .
H36 H 0.3182 0.3638 -0.1528 0.056 Uiso 1 1 calc R . .
O2 O 0.2636(9) 0.2354(11) 0.1376(5) 0.042(3) Uani 1 1 d . . .
C2 C 0.3195(19) 0.331(2) 0.1895(11) 0.067(6) Uani 1 1 d . . .
H2A H 0.3061 0.3101 0.2444 0.100 Uiso 1 1 calc R . .
H2B H 0.2968 0.4253 0.1773 0.100 Uiso 1 1 calc R . .
H2C H 0.3933 0.3235 0.1817 0.100 Uiso 1 1 calc R . .

loop_
_atom_site_aniso_label
_atom_site_aniso_U_11
_atom_site_aniso_U_22
_atom_site_aniso_U_33
_atom_site_aniso_U_23
_atom_site_aniso_U_13
_atom_site_aniso_U_12
Re1 0.0489(4) 0.0292(3) 0.0299(3) 0.0023(3) 0.0063(2) 0.0045(4)
O10 0.066(8) 0.031(6) 0.034(5) -0.001(4) 0.016(5) -0.007(6)
Cl1 0.077(3) 0.052(2) 0.0337(17) 0.0049(16) 0.0172(19) 0.006(2)
Cl2 0.064(3) 0.042(3) 0.055(2) 0.0133(18) 0.010(2) 0.016(2)
P1 0.052(3) 0.030(2) 0.0276(16) 0.0015(14) 0.0077(17) 0.000(2)
C1 0.117(18) 0.022(8) 0.032(7) -0.009(6) 0.027(9) -0.013(10)
C11 0.066(12) 0.037(9) 0.043(8) 0.001(7) 0.012(8) -0.002(10)
C12 0.066(13) 0.033(8) 0.047(8) 0.008(7) 0.018(8) 0.002(9)
C13 0.090(17) 0.032(9) 0.066(11) 0.000(8) 0.020(11) -0.002(10)
C14 0.077(14) 0.042(11) 0.050(9) -0.003(7) 0.018(9) 0.017(9)
C15 0.092(16) 0.037(10) 0.040(8) 0.009(7) 0.025(9) 0.016(10)
C16 0.038(9) 0.020(8) 0.044(7) 0.001(6) 0.000(6) 0.008(7)
N1 0.065(10) 0.036(8) 0.037(6) 0.012(6) 0.016(6) 0.006(7)
C21 0.035(9) 0.037(9) 0.047(8) 0.007(7) -0.003(7) -0.002(8)
C22 0.047(11) 0.045(9) 0.038(7) -0.010(7) 0.010(7) 0.002(8)
C23 0.067(14) 0.044(10) 0.041(8) -0.003(7) -0.005(8) -0.010(10)
C24 0.12(2) 0.045(11) 0.038(8) 0.003(8) 0.036(11) 0.009(13)
C25 0.102(19) 0.047(11) 0.057(11) -0.017(9) 0.024(12) 0.021(12)
C26 0.078(15) 0.045(10) 0.045(8) 0.005(7) 0.014(9) 0.024(10)
C31 0.027(8) 0.029(8) 0.049(8) -0.004(6) 0.001(7) 0.017(7)
C32 0.041(10) 0.039(9) 0.041(8) -0.002(7) 0.007(7) 0.007(8)
C33 0.052(13) 0.058(12) 0.064(11) -0.006(9) 0.012(9) 0.006(10)
C34 0.059(13) 0.052(12) 0.065(11) 0.009(9) 0.020(9) -0.011(10)
C35 0.045(11) 0.064(12) 0.058(9) 0.010(10) -0.006(8) -0.006(12)
C36 0.058(12) 0.042(9) 0.042(8) -0.002(7) 0.011(8) -0.006(9)
O2 0.057(8) 0.036(6) 0.035(5) 0.004(4) 0.013(5) 0.012(6)
C2 0.084(17) 0.059(13) 0.055(10) -0.010(9) -0.018(10) -0.011(12)

loop_
_atom_type_symbol
_atom_type_description
_atom_type_scat_dispersion_real
_atom_type_scat_dispersion_imag
_atom_type_scat_source
C C 0.0033 0.0016 'International Tables Vol C Tables 4.2.6.8 and 6.1.1.4'
H H 0.0000 0.0000 'International Tables Vol C Tables 4.2.6.8 and 6.1.1.4'
Cl Cl 0.1484 0.1585 'International Tables Vol C Tables 4.2.6.8 and 6.1.1.4'
N N 0.0061 0.0033 'International Tables Vol C Tables 4.2.6.8 and 6.1.1.4'
O O 0.0106 0.0060 'International Tables Vol C Tables 4.2.6.8 and 6.1.1.4'
P P 0.1023 0.0942 'International Tables Vol C Tables 4.2.6.8 and 6.1.1.4'
Re Re -1.0185 7.2310 'International Tables Vol C Tables 4.2.6.8 and 6.1.1.4'

loop_
_geom_angle_atom_site_label_1
_geom_angle_atom_site_label_2
_geom_angle_atom_site_label_3
_geom_angle
_geom_angle_site_symmetry_1
_geom_angle_site_symmetry_3
_geom_angle_publ_flag
O10 Re1 O2 172.2(5) . . ?
O10 Re1 N1 89.4(6) . . ?
O2 Re1 N1 82.8(5) . . ?
O10 Re1 Cl2 97.1(4) . . ?
O2 Re1 Cl2 90.7(4) . . ?
N1 Re1 Cl2 173.3(4) . . ?
O10 Re1 P1 88.1(3) . . ?
O2 Re1 P1 91.1(3) . . ?
N1 Re1 P1 87.3(3) . . ?
Cl2 Re1 P1 94.64(14) . . ?
O10 Re1 Cl1 92.5(3) . . ?
O2 Re1 Cl1 87.5(3) . . ?
N1 Re1 Cl1 86.2(3) . . ?
Cl2 Re1 Cl1 91.73(15) . . ?
P1 Re1 Cl1 173.49(15) . . ?
C31 P1 C21 105.0(7) . . ?
C31 P1 C1 105.8(8) . . ?
C21 P1 C1 105.3(7) . . ?
C31 P1 Re1 119.5(5) . . ?
C21 P1 Re1 114.4(5) . . ?
C1 P1 Re1 105.7(5) . . ?
C11 C1 P1 104.4(13) . . ?
C12 C11 C16 117.9(15) . . ?
C12 C11 C1 121.0(13) . . ?
C16 C11 C1 121.1(14) . . ?
C11 C12 C13 121.8(14) . . ?
C14 C13 C12 118.6(16) . . ?
C13 C14 C15 118.2(16) . . ?
C16 C15 C14 122.2(14) . . ?
C15 C16 C11 120.7(14) . . ?
C15 C16 N1 120.4(13) . . ?
C11 C16 N1 118.7(13) . . ?
C16 N1 Re1 115.4(10) . . ?
C22 C21 C26 121.2(16) . . ?
C22 C21 P1 122.2(13) . . ?
C26 C21 P1 116.5(13) . . ?
C21 C22 C23 120.5(17) . . ?
C24 C23 C22 121.6(19) . . ?
C23 C24 C25 120.1(18) . . ?
C24 C25 C26 122(2) . . ?
C25 C26 C21 115(2) . . ?
C32 C31 C36 116.4(15) . . ?
C32 C31 P1 120.3(12) . . ?
C36 C31 P1 123.1(12) . . ?
C31 C32 C33 121.4(15) . . ?
C34 C33 C32 119.6(19) . . ?
C35 C34 C33 119.6(18) . . ?
C34 C35 C36 120.7(17) . . ?
C35 C36 C31 122.1(17) . . ?
C2 O2 Re1 167.8(10) . . ?

loop_
_geom_bond_atom_site_label_1
_geom_bond_atom_site_label_2
_geom_bond_distance
_geom_bond_site_symmetry_2
_geom_bond_publ_flag
Re1 O10 1.695(11) . ?
Re1 O2 1.840(12) . ?
Re1 N1 2.208(14) . ?
Re1 Cl2 2.363(4) . ?
Re1 P1 2.411(3) . ?
Re1 Cl1 2.468(3) . ?
P1 C31 1.770(16) . ?
P1 C21 1.823(17) . ?
P1 C1 1.85(2) . ?
C1 C11 1.52(2) . ?
C11 C12 1.38(2) . ?
C11 C16 1.40(2) . ?
C12 C13 1.44(2) . ?
C13 C14 1.39(2) . ?
C14 C15 1.40(2) . ?
C15 C16 1.38(2) . ?
C16 N1 1.430(18) . ?
C21 C22 1.31(2) . ?
C21 C26 1.48(3) . ?
C22 C23 1.43(2) . ?
C23 C24 1.29(3) . ?
C24 C25 1.40(3) . ?
C25 C26 1.40(2) . ?
C31 C32 1.38(2) . ?
C31 C36 1.40(2) . ?
C32 C33 1.42(3) . ?
C33 C34 1.37(2) . ?
C34 C35 1.36(3) . ?
C35 C36 1.38(2) . ?
O2 C2 1.43(2) . ?
